data_4319327
loop_
_publ_author_name
'Ashley E. Ayers'
'Thomas M. Klap\"otke'
'H. V. Rasika Dias'

_publ_section_title
;
 Azido Derivatives of Germanium(II) and Tin(II): Syntheses and
 Characterization of [(Mes)2DAP]GeN3, [(Mes)2DAP]SnN3, and the
 Corresponding Chloro Analogues Featuring Heterocyclic Six-\p-Electron
 Ring Systems (where [(Mes)2DAP] = {N(Mes)C(Me)}2CH)
;
_journal_name_full 'Inorganic Chemistry'
_journal_page_first 1000
_journal_page_last 1005
_journal_paper_doi 10.1021/ic001078j
_journal_volume 40
_journal_year 2001
_chemical_formula_sum 'C23 H29 Cl N2 Sn'
_chemical_formula_weight 487.62
_chemical_name_common '[(Mes)2DAP]SnCl'
_chemical_name_systematic
; 
 ? 
;
_space_group_IT_number 62
_symmetry_cell_setting orthorhombic
_symmetry_space_group_name_Hall '-P 2ac 2n'
_symmetry_space_group_name_H-M 'P n m a'
_atom_sites_solution_hydrogens geom
_atom_sites_solution_primary direct
_atom_sites_solution_secondary difmap
_audit_creation_method SHELXL-97
_cell_angle_alpha 90.00
_cell_angle_beta 90.00
_cell_angle_gamma 90.00
_cell_formula_units_Z 4
_cell_length_a 6.8814(14)
_cell_length_b 25.530(5)
_cell_length_c 12.770(3)
_cell_measurement_reflns_used 56
_cell_measurement_temperature 203(2)
_cell_measurement_theta_max 22.91
_cell_measurement_theta_min 3.20
_cell_volume 2243.5(8)
_computing_cell_refinement 'Bruker XSCANS'
_computing_data_collection 'Bruker XSCANS'
_computing_data_reduction 'Bruker SHELXTL'
_computing_molecular_graphics 'Bruker SHELXTL'
_computing_publication_material 'Bruker SHELXTL'
_computing_structure_refinement 'SHELXL-97 (Sheldrick, 1997)'
_computing_structure_solution 'SHELXS-97 (Sheldrick, 1990)'
_diffrn_ambient_temperature 203(2)
_diffrn_measured_fraction_theta_full 0.982
_diffrn_measured_fraction_theta_max 0.982
_diffrn_measurement_device_type 'Bruker P4'
_diffrn_measurement_method '\w scans'
_diffrn_radiation_monochromator graphite
_diffrn_radiation_source 'fine-focus sealed tube'
_diffrn_radiation_type MoK\a
_diffrn_radiation_wavelength 0.71073
_diffrn_reflns_av_R_equivalents 0.0339
_diffrn_reflns_av_sigmaI/netI 0.0381
_diffrn_reflns_limit_h_max 7
_diffrn_reflns_limit_h_min -1
_diffrn_reflns_limit_k_max 1
_diffrn_reflns_limit_k_min -27
_diffrn_reflns_limit_l_max 1
_diffrn_reflns_limit_l_min -13
_diffrn_reflns_number 2063
_diffrn_reflns_theta_full 22.49
_diffrn_reflns_theta_max 22.49
_diffrn_reflns_theta_min 2.88
_diffrn_standards_interval_count 97
_diffrn_standards_number 3
_exptl_absorpt_coefficient_mu 1.268
_exptl_absorpt_correction_type none
_exptl_crystal_colour colorless
_exptl_crystal_density_diffrn 1.444
_exptl_crystal_density_method 'not measured'
_exptl_crystal_description 'thin plates'
_exptl_crystal_F_000 992
_exptl_crystal_size_max 0.72
_exptl_crystal_size_mid 0.44
_exptl_crystal_size_min 0.04
_refine_diff_density_max 0.594
_refine_diff_density_min -0.384
_refine_diff_density_rms 0.074
_refine_ls_extinction_method none
_refine_ls_goodness_of_fit_ref 1.032
_refine_ls_hydrogen_treatment mixed
_refine_ls_matrix_type full
_refine_ls_number_parameters 131
_refine_ls_number_reflns 1487
_refine_ls_number_restraints 0
_refine_ls_restrained_S_all 1.032
_refine_ls_R_factor_all 0.0373
_refine_ls_R_factor_gt 0.0294
_refine_ls_shift/su_max 0.294
_refine_ls_shift/su_mean 0.007
_refine_ls_structure_factor_coef Fsqd
_refine_ls_weighting_details 'calc w=1/[\s^2^(Fo^2^)+(0.0390P)^2^+2.2594P] where P=(Fo^2^+2Fc^2^)/3'
_refine_ls_weighting_scheme calc
_refine_ls_wR_factor_gt 0.0737
_refine_ls_wR_factor_ref 0.0778
_reflns_number_gt 1282
_reflns_number_total 1487
_reflns_threshold_expression >2sigma(I)
_cod_data_source_file ic001078j_2.cif
_cod_data_source_block rd252a
_cod_depositor_comments
;
The following automatic conversions were performed:

'_symmetry_cell_setting' value 'Orthorhombic' changed to
'orthorhombic' according to the built-in table from CIF Core
dictionary named 'cif_core.dic' version 2.4.1 from 2010-06-29.

Automatic conversion script
Id: cif_fix_values 1646 2011-03-28 12:23:43Z adriana 
;
_cod_database_code 4319327

loop_
_symmetry_equiv_pos_as_xyz
'x, y, z'
'-x+1/2, -y, z+1/2'
'-x, y+1/2, -z'
'x+1/2, -y+1/2, -z+1/2'
'-x, -y, -z'
'x-1/2, y, -z-1/2'
'x, -y-1/2, z'
'-x-1/2, y-1/2, z-1/2'

loop_
_atom_site_label
_atom_site_type_symbol
_atom_site_fract_x
_atom_site_fract_y
_atom_site_fract_z
_atom_site_U_iso_or_equiv
_atom_site_adp_type
_atom_site_occupancy
_atom_site_symmetry_multiplicity
_atom_site_calc_flag
_atom_site_refinement_flags
_atom_site_disorder_assembly
_atom_site_disorder_group
Sn Sn 0.16403(6) 0.7500 0.57530(3) 0.02818(18) Uani 1 2 d S . .
Cl Cl -0.0767(2) 0.7500 0.43205(11) 0.0372(4) Uani 1 2 d S . .
N N 0.3343(5) 0.69151(12) 0.4943(2) 0.0261(8) Uani 1 1 d . . .
C2 C 0.4151(6) 0.70074(15) 0.4015(3) 0.0264(9) Uani 1 1 d . . .
C3 C 0.4342(9) 0.7500 0.3559(4) 0.0289(14) Uani 1 2 d S . .
H3A H 0.4640 0.7500 0.2849 0.035 Uiso 1 2 calc SR . .
C4 C 0.5088(7) 0.65622(15) 0.3428(3) 0.0392(11) Uani 1 1 d . . .
H4A H 0.4174 0.6280 0.3355 0.059 Uiso 1 1 calc R . .
H4B H 0.6205 0.6441 0.3809 0.059 Uiso 1 1 calc R . .
H4C H 0.5483 0.6681 0.2747 0.059 Uiso 1 1 calc R . .
C5 C 0.3526(6) 0.64053(15) 0.5410(3) 0.0275(10) Uani 1 1 d . . .
C6 C 0.2157(6) 0.60137(15) 0.5198(3) 0.0329(10) Uani 1 1 d . . .
C7 C 0.2414(8) 0.55282(16) 0.5648(3) 0.0404(11) Uani 1 1 d . . .
H7A H 0.1514 0.5266 0.5505 0.049 Uiso 1 1 calc R . .
C8 C 0.3962(7) 0.54147(16) 0.6307(3) 0.0386(11) Uani 1 1 d . . .
C9 C 0.5241(7) 0.58137(15) 0.6532(3) 0.0363(11) Uani 1 1 d . . .
H9A H 0.6268 0.5748 0.6987 0.044 Uiso 1 1 calc R . .
C10 C 0.5047(6) 0.63101(15) 0.6103(3) 0.0300(10) Uani 1 1 d . . .
C11 C 0.0464(7) 0.61019(18) 0.4465(4) 0.0494(13) Uani 1 1 d . . .
H11A H -0.0679 0.5939 0.4748 0.074 Uiso 1 1 calc R . .
H11B H 0.0754 0.5951 0.3794 0.074 Uiso 1 1 calc R . .
H11C H 0.0243 0.6471 0.4386 0.074 Uiso 1 1 calc R . .
C12 C 0.4239(8) 0.48719(18) 0.6746(5) 0.0603(15) Uani 1 1 d . . .
H12A H 0.4336 0.4891 0.7495 0.090 Uiso 1 1 calc R . .
H12B H 0.5409 0.4722 0.6467 0.090 Uiso 1 1 calc R . .
H12C H 0.3150 0.4657 0.6558 0.090 Uiso 1 1 calc R . .
C13 C 0.6479(7) 0.67314(17) 0.6376(4) 0.0431(11) Uani 1 1 d . . .
H13A H 0.7005 0.6878 0.5745 0.065 Uiso 1 1 calc R . .
H13B H 0.7511 0.6585 0.6787 0.065 Uiso 1 1 calc R . .
H13C H 0.5837 0.7001 0.6770 0.065 Uiso 1 1 calc R . .

loop_
_atom_site_aniso_label
_atom_site_aniso_U_11
_atom_site_aniso_U_22
_atom_site_aniso_U_33
_atom_site_aniso_U_23
_atom_site_aniso_U_13
_atom_site_aniso_U_12
Sn 0.0406(3) 0.0210(2) 0.0229(2) 0.000 0.00374(19) 0.000
Cl 0.0342(8) 0.0360(8) 0.0413(8) 0.000 -0.0025(7) 0.000
N 0.034(2) 0.0186(16) 0.0254(17) -0.0011(13) -0.0026(15) 0.0030(16)
C2 0.031(2) 0.026(2) 0.023(2) -0.0037(17) -0.0054(18) 0.0007(19)
C3 0.038(4) 0.030(3) 0.018(3) 0.000 0.005(3) 0.000
C4 0.056(3) 0.027(2) 0.035(2) -0.0044(19) 0.010(2) 0.007(2)
C5 0.039(3) 0.019(2) 0.0242(19) -0.0003(17) 0.000(2) 0.0032(19)
C6 0.041(3) 0.024(2) 0.034(2) 0.0004(18) -0.003(2) 0.001(2)
C7 0.049(3) 0.019(2) 0.053(3) 0.002(2) 0.003(2) -0.007(2)
C8 0.049(3) 0.022(2) 0.045(3) 0.005(2) 0.004(2) 0.005(2)
C9 0.040(3) 0.030(2) 0.039(2) 0.0087(19) -0.004(2) 0.008(2)
C10 0.038(2) 0.021(2) 0.031(2) -0.0013(17) 0.000(2) 0.000(2)
C11 0.053(3) 0.030(2) 0.066(3) 0.000(2) -0.018(3) -0.009(2)
C12 0.069(4) 0.029(2) 0.083(4) 0.020(3) 0.000(3) 0.004(3)
C13 0.047(3) 0.035(2) 0.048(3) 0.006(2) -0.010(2) -0.004(2)

loop_
_atom_type_symbol
_atom_type_description
_atom_type_scat_dispersion_real
_atom_type_scat_dispersion_imag
_atom_type_scat_source
C C 0.0033 0.0016 'International Tables Vol C Tables 4.2.6.8 and 6.1.1.4'
H H 0.0000 0.0000 'International Tables Vol C Tables 4.2.6.8 and 6.1.1.4'
N N 0.0061 0.0033 'International Tables Vol C Tables 4.2.6.8 and 6.1.1.4'
Cl Cl 0.1484 0.1585 'International Tables Vol C Tables 4.2.6.8 and 6.1.1.4'
Sn Sn -0.6537 1.4246 'International Tables Vol C Tables 4.2.6.8 and 6.1.1.4'

loop_
_geom_angle_atom_site_label_1
_geom_angle_atom_site_label_2
_geom_angle_atom_site_label_3
_geom_angle
_geom_angle_site_symmetry_1
_geom_angle_site_symmetry_3
_geom_angle_publ_flag
N Sn N 87.38(17) 7_575 . ?
N Sn Cl 90.52(9) 7_575 . ?
N Sn Cl 90.52(9) . . ?
C2 N C5 119.6(3) . . ?
C2 N Sn 122.1(2) . . ?
C5 N Sn 118.3(2) . . ?
N C2 C3 124.9(4) . . ?
N C2 C4 119.2(3) . . ?
C3 C2 C4 115.7(4) . . ?
C2 C3 C2 129.3(5) 7_575 . ?
C10 C5 C6 120.3(3) . . ?
C10 C5 N 119.2(3) . . ?
C6 C5 N 120.5(4) . . ?
C7 C6 C5 118.4(4) . . ?
C7 C6 C11 119.5(4) . . ?
C5 C6 C11 122.1(4) . . ?
C6 C7 C8 122.6(4) . . ?
C9 C8 C7 117.6(4) . . ?
C9 C8 C12 121.4(4) . . ?
C7 C8 C12 121.0(4) . . ?
C8 C9 C10 122.1(4) . . ?
C9 C10 C5 118.9(4) . . ?
C9 C10 C13 120.0(4) . . ?
C5 C10 C13 121.1(3) . . ?

loop_
_geom_bond_atom_site_label_1
_geom_bond_atom_site_label_2
_geom_bond_distance
_geom_bond_site_symmetry_2
_geom_bond_publ_flag
Sn N 2.162(3) 7_575 ?
Sn N 2.162(3) . ?
Sn Cl 2.4680(16) . ?
N C2 1.330(5) . ?
N C5 1.437(5) . ?
C2 C3 1.392(4) . ?
C2 C4 1.506(5) . ?
C3 C2 1.392(4) 7_575 ?
C5 C10 1.392(6) . ?
C5 C6 1.400(6) . ?
C6 C7 1.378(6) . ?
C6 C11 1.511(6) . ?
C7 C8 1.388(7) . ?
C8 C9 1.376(6) . ?
C8 C12 1.507(6) . ?
C9 C10 1.387(5) . ?
C10 C13 1.500(6) . ?
